data_2221212
loop_
_publ_author_name
'Zukerman-Schpector, Julio'
'Maganhi, Stella H.'
'Fill, Taicia Pacheco'
'Rodrigues-Fo, Edson'
'Caracelli, Ignez'

_publ_section_title
;
 Neoaustin: a meroterpene produced by <i>Penicillium sp</i>.
;
_journal_coeditor_code TK2374
_journal_issue 3
_journal_name_full 'Acta Crystallographica Section E'
_journal_page_first o612
_journal_paper_doi 10.1107/S1600536809006618
_journal_volume 65
_journal_year 2009
_chemical_formula_iupac 'C25 H30 O6'
_chemical_formula_moiety 'C25 H30 O6'
_chemical_formula_sum 'C25 H30 O6'
_chemical_formula_weight 426.49
_chemical_name_common Neoaustin
_chemical_name_systematic
;
(1'<i>S</i>,2'<i>R</i>,3<i>S</i>,7'<i>R</i>,9'<i>S</i>,11'<i>S</i>,
12'<i>R</i>)-11'-hydroxy-2,2,2',9',12'-pentamethyl-6',15'-dimethylene-2,6-
dihydro-13'-oxaspiro[pyran-3,5'-tetracyclo[7.5.1.0^1,11^.0^2,7^]pentadecane]-
6,10',14'-trione
;
_space_group_IT_number 19
_symmetry_cell_setting orthorhombic
_symmetry_space_group_name_Hall 'P 2ac 2ab'
_symmetry_space_group_name_H-M 'P 21 21 21'
_atom_sites_solution_hydrogens geom
_atom_sites_solution_primary direct
_atom_sites_solution_secondary difmap
_audit_creation_method SHELXL-97
_cell_angle_alpha 90
_cell_angle_beta 90
_cell_angle_gamma 90
_cell_formula_units_Z 4
_cell_length_a 11.2152(4)
_cell_length_b 13.2870(5)
_cell_length_c 14.3914(7)
_cell_measurement_reflns_used 33851
_cell_measurement_temperature 290(2)
_cell_measurement_theta_max 27.4
_cell_measurement_theta_min 0.998
_cell_volume 2144.55(15)
_computing_cell_refinement 'SAINT (Bruker, 2006)'
_computing_data_collection 'APEX2, COSMO and BIS (Bruker, 2006)'
_computing_data_reduction 'SAINT (Bruker, 2006)'
_computing_molecular_graphics 'ORTEP-3 (Farrugia, 1997)'
_computing_publication_material 'WinGX (Farrugia, 1999) and PARST (Nardelli, 1995)'
_computing_structure_refinement 'SHELXL97 (Sheldrick, 2008)'
_computing_structure_solution 'SIR97 (Altomare <i>et al.</i>, 1999)'
_diffrn_ambient_temperature 290(2)
_diffrn_measured_fraction_theta_full 0.99
_diffrn_measured_fraction_theta_max 0.99
_diffrn_measurement_device_type 'Bruker APEXII CCD area-detector'
_diffrn_measurement_method '\f and \w'
_diffrn_radiation_monochromator graphite
_diffrn_radiation_source 'fine-focus sealed tube'
_diffrn_radiation_type MoK\a
_diffrn_radiation_wavelength 0.71073
_diffrn_reflns_av_R_equivalents 0.048
_diffrn_reflns_av_sigmaI/netI 0.023
_diffrn_reflns_limit_h_max 14
_diffrn_reflns_limit_h_min -14
_diffrn_reflns_limit_k_max 16
_diffrn_reflns_limit_k_min -15
_diffrn_reflns_limit_l_max 18
_diffrn_reflns_limit_l_min -17
_diffrn_reflns_number 18157
_diffrn_reflns_theta_full 27.0
_diffrn_reflns_theta_max 27.00
_diffrn_reflns_theta_min 3.22
_diffrn_standards_decay_% <1
_diffrn_standards_interval_count 0
_diffrn_standards_number 0
_exptl_absorpt_coefficient_mu 0.093
_exptl_absorpt_correction_type none
_exptl_crystal_colour colorless
_exptl_crystal_density_diffrn 1.321
_exptl_crystal_density_method 'not measured'
_exptl_crystal_description prism
_exptl_crystal_F_000 912
_exptl_crystal_size_max 0.49
_exptl_crystal_size_mid 0.39
_exptl_crystal_size_min 0.21
_refine_diff_density_max 0.17
_refine_diff_density_min -0.13
_refine_ls_extinction_method none
_refine_ls_goodness_of_fit_ref 1.07
_refine_ls_hydrogen_treatment constr
_refine_ls_matrix_type full
_refine_ls_number_parameters 286
_refine_ls_number_reflns 2622
_refine_ls_number_restraints 0
_refine_ls_restrained_S_all 1.07
_refine_ls_R_factor_all 0.042
_refine_ls_R_factor_gt 0.039
_refine_ls_shift/su_max_lt 0.001
_refine_ls_shift/su_mean 0.000
_refine_ls_structure_factor_coef Fsqd
_refine_ls_weighting_details 'calc w=1/[\s^2^(Fo^2^)+(0.0607P)^2^+0.3107P] where P=(Fo^2^+2Fc^2^)/3'
_refine_ls_weighting_scheme calc
_refine_ls_wR_factor_gt 0.104
_refine_ls_wR_factor_ref 0.106
_reflns_number_gt 2453
_reflns_number_total 2622
_reflns_threshold_expression I>2\s(I)
_cod_data_source_file tk2374.cif
_cod_data_source_block I
_cod_database_code 2221212
_cod_database_fobs_code 2221212

loop_
_symmetry_equiv_pos_as_xyz
'x, y, z'
'-x+1/2, -y, z+1/2'
'x+1/2, -y+1/2, -z'
'-x, y+1/2, -z+1/2'

loop_
_atom_site_type_symbol
_atom_site_label
_atom_site_fract_x
_atom_site_fract_y
_atom_site_fract_z
_atom_site_U_iso_or_equiv
_atom_site_adp_type
_atom_site_calc_flag
_atom_site_refinement_flags
_atom_site_occupancy
_atom_site_disorder_assembly
_atom_site_disorder_group
C C1' 0.32891(19) 0.90837(15) 0.67021(13) 0.0371(4) Uani d . 1 . .
C C2' 0.45203(19) 0.93770(16) 0.71346(13) 0.0380(4) Uani d . 1 . .
C C2 0.74745(19) 0.93484(17) 0.92112(15) 0.0425(5) Uani d . 1 . .
C C3' 0.5381(2) 0.84818(18) 0.71741(15) 0.0462(5) Uani d . 1 . .
H H3'A 0.5613 0.8301 0.6546 0.055 Uiso calc R 1 . .
H H3'B 0.4973 0.7909 0.7444 0.055 Uiso calc R 1 . .
C C4' 0.6507(2) 0.8705(2) 0.77441(16) 0.0485(5) Uani d . 1 . .
H H4'A 0.6980 0.9201 0.7415 0.058 Uiso calc R 1 . .
H H4'B 0.6977 0.8094 0.7788 0.058 Uiso calc R 1 . .
C C4 0.5674(2) 0.82925(17) 0.93270(16) 0.0436(5) Uani d . 1 . .
H H4 0.5162 0.7834 0.9046 0.052 Uiso calc R 1 . .
C C5 0.5873(2) 0.82231(18) 1.02291(17) 0.0493(5) Uani d . 1 . .
H H5 0.5532 0.7698 1.0564 0.059 Uiso calc R 1 . .
C C5' 0.62593(18) 0.90991(16) 0.87378(14) 0.0378(4) Uani d . 1 . .
C C6 0.66206(19) 0.89585(17) 1.07096(15) 0.0431(5) Uani d . 1 . .
C C6' 0.53593(18) 0.99769(15) 0.86945(13) 0.0361(4) Uani d . 1 . .
C C7' 0.42380(18) 0.97177(15) 0.81504(13) 0.0346(4) Uani d . 1 . .
H H7' 0.3896 0.9127 0.8459 0.041 Uiso calc R 1 . .
C C8' 0.32623(19) 1.05317(15) 0.81811(14) 0.0375(4) Uani d . 1 . .
H H8'A 0.3586 1.1156 0.7940 0.045 Uiso calc R 1 . .
H H8'B 0.3035 1.0647 0.8823 0.045 Uiso calc R 1 . .
C C9' 0.21293(19) 1.02470(16) 0.76119(14) 0.0385(4) Uani d . 1 . .
C C10' 0.18022(19) 0.91858(16) 0.79257(14) 0.0405(4) Uani d . 1 . .
C C11' 0.24352(19) 0.84332(16) 0.72965(14) 0.0402(5) Uani d . 1 . .
C C12' 0.1604(2) 0.79507(18) 0.65534(17) 0.0523(6) Uani d . 1 . .
H H12' 0.1481 0.7246 0.6731 0.063 Uiso calc R 1 . .
C C14' 0.3301(2) 0.85332(18) 0.57786(15) 0.0493(5) Uani d . 1 . .
C C15' 0.2536(2) 1.00412(16) 0.66311(14) 0.0385(4) Uani d . 1 . .
C C16 0.8344(2) 0.8465(2) 0.9222(2) 0.0571(6) Uani d . 1 . .
H H16A 0.7958 0.7885 0.9482 0.086 Uiso calc R 1 . .
H H16B 0.9027 0.8636 0.9593 0.086 Uiso calc R 1 . .
H H16C 0.8596 0.8319 0.8599 0.086 Uiso calc R 1 . .
C C17 0.8129(2) 1.0257(2) 0.8822(2) 0.0573(6) Uani d . 1 . .
H H17A 0.8738 1.0463 0.9250 0.086 Uiso calc R 1 . .
H H17B 0.7575 1.0799 0.8732 0.086 Uiso calc R 1 . .
H H17C 0.8487 1.0083 0.8238 0.086 Uiso calc R 1 . .
C C18 0.5105(2) 1.0233(2) 0.65818(16) 0.0507(5) Uani d . 1 . .
H H18A 0.5192 1.0033 0.5944 0.076 Uiso calc R 1 . .
H H18B 0.5875 1.0379 0.6840 0.076 Uiso calc R 1 . .
H H18C 0.4613 1.0823 0.6615 0.076 Uiso calc R 1 . .
C C19 0.5471(2) 1.08493(18) 0.91461(17) 0.0516(5) Uani d . 1 . .
H H19A 0.4854 1.1317 0.9133 0.062 Uiso calc R 1 . .
H H19B 0.6166 1.0990 0.9474 0.062 Uiso calc R 1 . .
C C20 0.1151(2) 1.10233(19) 0.77492(17) 0.0498(5) Uani d . 1 . .
H H20A 0.0473 1.0847 0.7375 0.075 Uiso calc R 1 . .
H H20B 0.1439 1.1674 0.7567 0.075 Uiso calc R 1 . .
H H20C 0.0922 1.1039 0.8392 0.075 Uiso calc R 1 . .
C C21 0.0390(3) 0.8406(2) 0.6378(2) 0.0641(7) Uani d . 1 . .
H H21A -0.0015 0.8026 0.5906 0.096 Uiso calc R 1 . .
H H21B 0.0481 0.9090 0.6176 0.096 Uiso calc R 1 . .
H H21C -0.0069 0.8391 0.6941 0.096 Uiso calc R 1 . .
C C22 0.2290(3) 1.05608(19) 0.58737(17) 0.0557(6) Uani d . 1 . .
H H22A 0.1811 1.1131 0.5910 0.067 Uiso calc R 1 . .
H H22B 0.2596 1.0357 0.5303 0.067 Uiso calc R 1 . .
O O1 0.72595(13) 0.95988(11) 1.02022(10) 0.0418(3) Uani d . 1 . .
O O2 0.66745(17) 0.90141(15) 1.15505(11) 0.0577(4) Uani d . 1 . .
O O3 0.11959(17) 0.89618(14) 0.85870(12) 0.0583(5) Uani d . 1 . .
O O4 0.30164(16) 0.76719(12) 0.78090(12) 0.0516(4) Uani d . 1 . .
H H1O4 0.2520 0.7281 0.8019 0.062 Uiso calc R 1 . .
O O5 0.23077(19) 0.79543(15) 0.57041(12) 0.0613(5) Uani d . 1 . .
O O6 0.4016(2) 0.85761(16) 0.51643(11) 0.0659(5) Uani d . 1 . .

loop_
_atom_site_aniso_label
_atom_site_aniso_U_11
_atom_site_aniso_U_22
_atom_site_aniso_U_33
_atom_site_aniso_U_12
_atom_site_aniso_U_13
_atom_site_aniso_U_23
C1' 0.0436(10) 0.0378(9) 0.0299(8) -0.0005(9) 0.0004(9) 0.0024(7)
C2' 0.0402(10) 0.0421(10) 0.0317(9) 0.0003(9) 0.0038(8) -0.0007(8)
C2 0.0336(10) 0.0503(12) 0.0435(11) 0.0003(9) 0.0020(9) 0.0028(9)
C3' 0.0464(12) 0.0499(12) 0.0422(11) 0.0090(10) 0.0022(10) -0.0110(9)
C4' 0.0429(11) 0.0544(12) 0.0482(12) 0.0104(10) 0.0038(10) -0.0104(10)
C4 0.0383(10) 0.0390(10) 0.0535(12) -0.0006(9) -0.0035(10) 0.0038(9)
C5 0.0471(12) 0.0477(12) 0.0531(12) -0.0053(10) -0.0009(11) 0.0148(10)
C5' 0.0334(9) 0.0408(10) 0.0393(10) 0.0018(8) 0.0004(8) 0.0023(8)
C6 0.0386(10) 0.0461(11) 0.0445(11) 0.0052(9) -0.0007(9) 0.0082(9)
C6' 0.0365(9) 0.0385(10) 0.0332(9) 0.0030(8) 0.0015(8) 0.0028(7)
C7' 0.0360(9) 0.0357(9) 0.0320(9) 0.0027(8) 0.0024(7) 0.0013(7)
C8' 0.0384(10) 0.0386(10) 0.0356(9) 0.0036(9) 0.0000(8) -0.0013(7)
C9' 0.0373(10) 0.0412(10) 0.0369(9) 0.0012(8) -0.0006(8) 0.0029(8)
C10' 0.0387(10) 0.0460(11) 0.0368(10) -0.0025(9) -0.0023(9) 0.0045(9)
C11' 0.0440(11) 0.0361(10) 0.0405(10) -0.0009(9) -0.0015(9) 0.0073(8)
C12' 0.0624(14) 0.0418(11) 0.0526(12) -0.0092(11) -0.0059(12) -0.0023(10)
C14' 0.0629(14) 0.0479(12) 0.0372(10) 0.0058(11) -0.0052(11) -0.0036(9)
C15' 0.0431(10) 0.0366(10) 0.0358(9) -0.0009(8) -0.0033(9) 0.0025(8)
C16 0.0382(11) 0.0655(15) 0.0676(15) 0.0106(11) -0.0022(12) -0.0038(13)
C17 0.0458(12) 0.0654(15) 0.0607(14) -0.0140(12) 0.0047(12) 0.0108(12)
C18 0.0514(12) 0.0591(13) 0.0416(11) -0.0083(11) 0.0096(11) 0.0053(10)
C19 0.0544(13) 0.0462(12) 0.0543(12) 0.0071(11) -0.0140(11) -0.0064(10)
C20 0.0426(11) 0.0535(13) 0.0533(12) 0.0095(11) -0.0022(11) 0.0008(10)
C21 0.0595(15) 0.0670(16) 0.0657(16) -0.0123(14) -0.0194(13) -0.0019(13)
C22 0.0767(17) 0.0485(12) 0.0418(11) 0.0053(12) -0.0051(12) 0.0092(10)
O1 0.0388(7) 0.0459(8) 0.0405(7) -0.0034(7) -0.0043(6) 0.0034(6)
O2 0.0596(10) 0.0723(11) 0.0413(8) 0.0051(10) 0.0001(8) 0.0080(8)
O3 0.0566(10) 0.0651(11) 0.0531(9) -0.0069(9) 0.0156(9) 0.0095(8)
O4 0.0579(9) 0.0399(8) 0.0569(9) -0.0017(7) -0.0022(8) 0.0156(7)
O5 0.0738(12) 0.0619(10) 0.0482(9) -0.0079(10) -0.0056(9) -0.0151(8)
O6 0.0809(13) 0.0804(13) 0.0363(8) 0.0021(11) 0.0085(9) -0.0096(8)

loop_
_atom_type_symbol
_atom_type_description
_atom_type_scat_dispersion_real
_atom_type_scat_dispersion_imag
_atom_type_scat_source
C C 0.0033 0.0016 'International Tables Vol C Tables 4.2.6.8 and 6.1.1.4'
H H 0.0000 0.0000 'International Tables Vol C Tables 4.2.6.8 and 6.1.1.4'
O O 0.0106 0.0060 'International Tables Vol C Tables 4.2.6.8 and 6.1.1.4'

loop_
_geom_angle_atom_site_label_1
_geom_angle_atom_site_label_2
_geom_angle_atom_site_label_3
_geom_angle_site_symmetry_1
_geom_angle_site_symmetry_3
_geom_angle
_geom_angle_publ_flag
C14' C1' C15' . . 110.33(17) ?
C14' C1' C11' . . 102.75(18) ?
C15' C1' C11' . . 99.19(16) ?
C14' C1' C2' . . 117.43(19) ?
C15' C1' C2' . . 107.85(16) ?
C11' C1' C2' . . 117.74(16) ?
C3' C2' C18 . . 108.96(18) ?
C3' C2' C7' . . 108.52(16) ?
C18 C2' C7' . . 110.90(17) ?
C3' C2' C1' . . 112.18(17) ?
C18 C2' C1' . . 110.82(17) ?
C7' C2' C1' . . 105.40(16) ?
O1 C2 C17 . . 104.74(19) ?
O1 C2 C16 . . 105.43(18) ?
C17 C2 C16 . . 107.8(2) ?
O1 C2 C5' . . 108.99(16) ?
C17 C2 C5' . . 115.45(19) ?
C16 C2 C5' . . 113.58(19) ?
C2' C3' C4' . . 112.83(18) ?
C2' C3' H3'A . . 109.0 ?
C4' C3' H3'A . . 109.0 ?
C2' C3' H3'B . . 109.0 ?
C4' C3' H3'B . . 109.0 ?
H3'A C3' H3'B . . 107.8 ?
C3' C4' C5' . . 114.33(18) ?
C3' C4' H4'A . . 108.7 ?
C5' C4' H4'A . . 108.7 ?
C3' C4' H4'B . . 108.7 ?
C5' C4' H4'B . . 108.7 ?
H4'A C4' H4'B . . 107.6 ?
C5 C4 C5' . . 121.8(2) ?
C5 C4 H4 . . 119.1 ?
C5' C4 H4 . . 119.1 ?
C4 C5 C6 . . 121.0(2) ?
C4 C5 H5 . . 119.5 ?
C6 C5 H5 . . 119.5 ?
C4 C5' C6' . . 105.89(16) ?
C4 C5' C4' . . 110.80(19) ?
C6' C5' C4' . . 109.60(16) ?
C4 C5' C2 . . 106.50(17) ?
C6' C5' C2 . . 115.38(18) ?
C4' C5' C2 . . 108.59(17) ?
O2 C6 O1 . . 118.8(2) ?
O2 C6 C5 . . 122.7(2) ?
O1 C6 C5 . . 118.5(2) ?
C19 C6' C7' . . 121.66(19) ?
C19 C6' C5' . . 125.1(2) ?
C7' C6' C5' . . 112.97(16) ?
C6' C7' C8' . . 114.45(16) ?
C6' C7' C2' . . 112.31(16) ?
C8' C7' C2' . . 111.99(15) ?
C6' C7' H7' . . 105.8 ?
C8' C7' H7' . . 105.8 ?
C2' C7' H7' . . 105.8 ?
C7' C8' C9' . . 113.20(16) ?
C7' C8' H8'A . . 108.9 ?
C9' C8' H8'A . . 108.9 ?
C7' C8' H8'B . . 108.9 ?
C9' C8' H8'B . . 108.9 ?
H8'A C8' H8'B . . 107.8 ?
C15' C9' C20 . . 117.60(18) ?
C15' C9' C10' . . 100.50(17) ?
C20 C9' C10' . . 114.55(18) ?
C15' C9' C8' . . 106.81(17) ?
C20 C9' C8' . . 110.84(17) ?
C10' C9' C8' . . 105.36(16) ?
O3 C10' C11' . . 124.7(2) ?
O3 C10' C9' . . 126.7(2) ?
C11' C10' C9' . . 108.57(16) ?
O4 C11' C10' . . 112.01(17) ?
O4 C11' C1' . . 113.78(18) ?
C10' C11' C1' . . 104.48(16) ?
O4 C11' C12' . . 109.90(18) ?
C10' C11' C12' . . 113.54(18) ?
C1' C11' C12' . . 102.76(17) ?
O5 C12' C21 . . 110.3(2) ?
O5 C12' C11' . . 104.53(18) ?
C21 C12' C11' . . 119.3(2) ?
O5 C12' H12' . . 107.4 ?
C21 C12' H12' . . 107.4 ?
C11' C12' H12' . . 107.4 ?
O6 C14' O5 . . 121.3(2) ?
O6 C14' C1' . . 129.2(2) ?
O5 C14' C1' . . 109.5(2) ?
C22 C15' C9' . . 127.9(2) ?
C22 C15' C1' . . 127.3(2) ?
C9' C15' C1' . . 104.78(16) ?
C2 C16 H16A . . 109.5 ?
C2 C16 H16B . . 109.5 ?
H16A C16 H16B . . 109.5 ?
C2 C16 H16C . . 109.5 ?
H16A C16 H16C . . 109.5 ?
H16B C16 H16C . . 109.5 ?
C2 C17 H17A . . 109.5 ?
C2 C17 H17B . . 109.5 ?
H17A C17 H17B . . 109.5 ?
C2 C17 H17C . . 109.5 ?
H17A C17 H17C . . 109.5 ?
H17B C17 H17C . . 109.5 ?
C2' C18 H18A . . 109.5 ?
C2' C18 H18B . . 109.5 ?
H18A C18 H18B . . 109.5 ?
C2' C18 H18C . . 109.5 ?
H18A C18 H18C . . 109.5 ?
H18B C18 H18C . . 109.5 ?
C6' C19 H19A . . 120.0 ?
C6' C19 H19B . . 120.0 ?
H19A C19 H19B . . 120.0 ?
C9' C20 H20A . . 109.5 ?
C9' C20 H20B . . 109.5 ?
H20A C20 H20B . . 109.5 ?
C9' C20 H20C . . 109.5 ?
H20A C20 H20C . . 109.5 ?
H20B C20 H20C . . 109.5 ?
C12' C21 H21A . . 109.5 ?
C12' C21 H21B . . 109.5 ?
H21A C21 H21B . . 109.5 ?
C12' C21 H21C . . 109.5 ?
H21A C21 H21C . . 109.5 ?
H21B C21 H21C . . 109.5 ?
C15' C22 H22A . . 120.0 ?
C15' C22 H22B . . 120.0 ?
H22A C22 H22B . . 120.0 ?
C6 O1 C2 . . 118.14(18) ?
C11' O4 H1O4 . . 109.5 ?
C14' O5 C12' . . 112.37(17) ?

loop_
_geom_bond_atom_site_label_1
_geom_bond_atom_site_label_2
_geom_bond_site_symmetry_2
_geom_bond_distance
_geom_bond_publ_flag
C1' C14' . 1.517(3) ?
C1' C15' . 1.530(3) ?
C1' C11' . 1.548(3) ?
C1' C2' . 1.564(3) ?
C2' C3' . 1.533(3) ?
C2' C18 . 1.535(3) ?
C2' C7' . 1.563(3) ?
C2 O1 . 1.484(3) ?
C2 C17 . 1.520(3) ?
C2 C16 . 1.526(3) ?
C2 C5' . 1.559(3) ?
C3' C4' . 1.534(3) ?
C3' H3'A . 0.9700 ?
C3' H3'B . 0.9700 ?
C4' C5' . 1.548(3) ?
C4' H4'A . 0.9700 ?
C4' H4'B . 0.9700 ?
C4 C5 . 1.321(3) ?
C4 C5' . 1.516(3) ?
C4 H4 . 0.9300 ?
C5 C6 . 1.461(3) ?
C5 H5 . 0.9300 ?
C5' C6' . 1.544(3) ?
C6 O2 . 1.214(3) ?
C6 O1 . 1.331(3) ?
C6' C19 . 1.335(3) ?
C6' C7' . 1.521(3) ?
C7' C8' . 1.539(3) ?
C7' H7' . 0.9800 ?
C8' C9' . 1.558(3) ?
C8' H8'A . 0.9700 ?
C8' H8'B . 0.9700 ?
C9' C15' . 1.508(3) ?
C9' C20 . 1.519(3) ?
C9' C10' . 1.525(3) ?
C10' O3 . 1.207(3) ?
C10' C11' . 1.524(3) ?
C11' O4 . 1.411(3) ?
C11' C12' . 1.557(3) ?
C12' O5 . 1.455(3) ?
C12' C21 . 1.511(4) ?
C12' H12' . 0.9800 ?
C14' O6 . 1.195(3) ?
C14' O5 . 1.358(3) ?
C15' C22 . 1.319(3) ?
C16 H16A . 0.9600 ?
C16 H16B . 0.9600 ?
C16 H16C . 0.9600 ?
C17 H17A . 0.9600 ?
C17 H17B . 0.9600 ?
C17 H17C . 0.9600 ?
C18 H18A . 0.9600 ?
C18 H18B . 0.9600 ?
C18 H18C . 0.9600 ?
C19 H19A . 0.9300 ?
C19 H19B . 0.9300 ?
C20 H20A . 0.9600 ?
C20 H20B . 0.9600 ?
C20 H20C . 0.9600 ?
C21 H21A . 0.9600 ?
C21 H21B . 0.9600 ?
C21 H21C . 0.9600 ?
C22 H22A . 0.9300 ?
C22 H22B . 0.9300 ?
O4 H1O4 . 0.8200 ?

loop_
_geom_hbond_atom_site_label_D
_geom_hbond_atom_site_label_H
_geom_hbond_atom_site_label_A
_geom_hbond_site_symmetry_A
_geom_hbond_distance_DH
_geom_hbond_distance_HA
_geom_hbond_distance_DA
_geom_hbond_angle_DHA
_geom_hbond_publ_flag
O4 H1O4 O2 3_467 0.82 2.06 2.852(3) 162 y
C5 H5 O3 3_567 0.93 2.63 3.386(3) 139 y

loop_
_geom_torsion_atom_site_label_1
_geom_torsion_atom_site_label_2
_geom_torsion_atom_site_label_3
_geom_torsion_atom_site_label_4
_geom_torsion_site_symmetry_1
_geom_torsion_site_symmetry_2
_geom_torsion_site_symmetry_3
_geom_torsion_site_symmetry_4
_geom_torsion
_geom_torsion_publ_flag
C14' C1' C2' C3' . . . . -50.6(2) ?
C15' C1' C2' C3' . . . . -175.97(16) ?
C11' C1' C2' C3' . . . . 73.0(2) ?
C14' C1' C2' C18 . . . . 71.4(2) ?
C15' C1' C2' C18 . . . . -53.9(2) ?
C11' C1' C2' C18 . . . . -164.97(19) ?
C14' C1' C2' C7' . . . . -168.55(17) ?
C15' C1' C2' C7' . . . . 66.12(19) ?
C11' C1' C2' C7' . . . . -44.9(2) ?
C18 C2' C3' C4' . . . . 66.8(2) ?
C7' C2' C3' C4' . . . . -54.1(2) ?
C1' C2' C3' C4' . . . . -170.11(17) ?
C2' C3' C4' C5' . . . . 53.4(3) ?
C5' C4 C5 C6 . . . . 3.3(4) ?
C5 C4 C5' C6' . . . . -94.1(3) ?
C5 C4 C5' C4' . . . . 147.1(2) ?
C5 C4 C5' C2 . . . . 29.2(3) ?
C3' C4' C5' C4 . . . . 66.5(2) ?
C3' C4' C5' C6' . . . . -50.0(3) ?
C3' C4' C5' C2 . . . . -176.87(19) ?
O1 C2 C5' C4 . . . . -53.3(2) ?
C17 C2 C5' C4 . . . . -170.8(2) ?
C16 C2 C5' C4 . . . . 63.9(2) ?
O1 C2 C5' C6' . . . . 63.9(2) ?
C17 C2 C5' C6' . . . . -53.6(3) ?
C16 C2 C5' C6' . . . . -178.92(18) ?
O1 C2 C5' C4' . . . . -172.67(17) ?
C17 C2 C5' C4' . . . . 69.8(3) ?
C16 C2 C5' C4' . . . . -55.5(2) ?
C4 C5 C6 O2 . . . . 168.2(2) ?
C4 C5 C6 O1 . . . . -11.2(3) ?
C4 C5' C6' C19 . . . . 106.6(2) ?
C4' C5' C6' C19 . . . . -133.8(2) ?
C2 C5' C6' C19 . . . . -10.9(3) ?
C4 C5' C6' C7' . . . . -67.6(2) ?
C4' C5' C6' C7' . . . . 51.9(2) ?
C2 C5' C6' C7' . . . . 174.84(16) ?
C19 C6' C7' C8' . . . . -0.8(3) ?
C5' C6' C7' C8' . . . . 173.68(16) ?
C19 C6' C7' C2' . . . . 128.4(2) ?
C5' C6' C7' C2' . . . . -57.2(2) ?
C3' C2' C7' C6' . . . . 56.4(2) ?
C18 C2' C7' C6' . . . . -63.2(2) ?
C1' C2' C7' C6' . . . . 176.80(16) ?
C3' C2' C7' C8' . . . . -173.15(17) ?
C18 C2' C7' C8' . . . . 67.2(2) ?
C1' C2' C7' C8' . . . . -52.8(2) ?
C6' C7' C8' C9' . . . . 179.61(16) ?
C2' C7' C8' C9' . . . . 50.3(2) ?
C7' C8' C9' C15' . . . . -56.7(2) ?
C7' C8' C9' C20 . . . . 174.05(17) ?
C7' C8' C9' C10' . . . . 49.6(2) ?
C15' C9' C10' O3 . . . . -163.1(2) ?
C20 C9' C10' O3 . . . . -36.0(3) ?
C8' C9' C10' O3 . . . . 86.1(3) ?
C15' C9' C10' C11' . . . . 20.4(2) ?
C20 C9' C10' C11' . . . . 147.45(18) ?
C8' C9' C10' C11' . . . . -90.46(18) ?
O3 C10' C11' O4 . . . . -44.7(3) ?
C9' C10' C11' O4 . . . . 131.88(18) ?
O3 C10' C11' C1' . . . . -168.3(2) ?
C9' C10' C11' C1' . . . . 8.3(2) ?
O3 C10' C11' C12' . . . . 80.5(3) ?
C9' C10' C11' C12' . . . . -102.9(2) ?
C14' C1' C11' O4 . . . . 91.2(2) ?
C15' C1' C11' O4 . . . . -155.36(17) ?
C2' C1' C11' O4 . . . . -39.5(3) ?
C14' C1' C11' C10' . . . . -146.31(17) ?
C15' C1' C11' C10' . . . . -32.90(19) ?
C2' C1' C11' C10' . . . . 83.0(2) ?
C14' C1' C11' C12' . . . . -27.5(2) ?
C15' C1' C11' C12' . . . . 85.88(19) ?
C2' C1' C11' C12' . . . . -158.27(17) ?
O4 C11' C12' O5 . . . . -96.7(2) ?
C10' C11' C12' O5 . . . . 137.02(18) ?
C1' C11' C12' O5 . . . . 24.8(2) ?
O4 C11' C12' C21 . . . . 139.5(2) ?
C10' C11' C12' C21 . . . . 13.2(3) ?
C1' C11' C12' C21 . . . . -99.0(2) ?
C15' C1' C14' O6 . . . . 94.9(3) ?
C11' C1' C14' O6 . . . . -160.1(3) ?
C2' C1' C14' O6 . . . . -29.2(4) ?
C15' C1' C14' O5 . . . . -83.3(2) ?
C11' C1' C14' O5 . . . . 21.7(2) ?
C2' C1' C14' O5 . . . . 152.63(18) ?
C20 C9' C15' C22 . . . . 11.9(4) ?
C10' C9' C15' C22 . . . . 136.9(3) ?
C8' C9' C15' C22 . . . . -113.4(3) ?
C20 C9' C15' C1' . . . . -167.42(19) ?
C10' C9' C15' C1' . . . . -42.4(2) ?
C8' C9' C15' C1' . . . . 67.3(2) ?
C14' C1' C15' C22 . . . . -24.3(3) ?
C11' C1' C15' C22 . . . . -131.7(3) ?
C2' C1' C15' C22 . . . . 105.1(3) ?
C14' C1' C15' C9' . . . . 154.94(19) ?
C11' C1' C15' C9' . . . . 47.58(19) ?
C2' C1' C15' C9' . . . . -75.61(19) ?
O2 C6 O1 C2 . . . . 162.3(2) ?
C5 C6 O1 C2 . . . . -18.3(3) ?
C17 C2 O1 C6 . . . . 175.49(19) ?
C16 C2 O1 C6 . . . . -70.9(2) ?
C5' C2 O1 C6 . . . . 51.4(2) ?
O6 C14' O5 C12' . . . . 175.7(2) ?
C1' C14' O5 C12' . . . . -6.0(3) ?
C21 C12' O5 C14' . . . . 117.0(2) ?
C11' C12' O5 C14' . . . . -12.4(3) ?

loop_
_cod_related_entry_id
_cod_related_entry_database
_cod_related_entry_code
1 ChemSpider 22943133
